data_4328415
loop_
_publ_author_name
'David J. Mihalcik'
'Teng Zhang'
'Liqing Ma'
'Wenbin Lin'

_publ_section_title
;
 Highly Porous 4,8-Connected Metal-Organic Frameworks: Synthesis,
 Characterization, and Hydrogen Uptake
;
_journal_name_full 'Inorganic Chemistry'
_journal_page_first 2503
_journal_page_last 2508
_journal_paper_doi 10.1021/ic2024296
_journal_volume 51
_journal_year 2012
_chemical_formula_sum 'C30 H6 Cu2 O11'
_chemical_formula_weight 669.45
_chemical_name_systematic
; 
 ? 
;
_space_group_IT_number 21
_symmetry_cell_setting orthorhombic
_symmetry_space_group_name_Hall 'C 2 2'
_symmetry_space_group_name_H-M 'C 2 2 2'
_atom_sites_solution_hydrogens geom
_atom_sites_solution_primary direct
_atom_sites_solution_secondary difmap
_audit_creation_method SHELXL-97
_cell_angle_alpha 90.00
_cell_angle_beta 90.00
_cell_angle_gamma 90.00
_cell_formula_units_Z 8
_cell_length_a 24.495(8)
_cell_length_b 27.929(10)
_cell_length_c 22.130(11)
_cell_measurement_reflns_used 155
_cell_measurement_temperature 200(2)
_cell_measurement_theta_max 23.88
_cell_measurement_theta_min 4.01
_cell_volume 15140(11)
_computing_cell_refinement 'Bruker SAINT'
_computing_data_collection 'Bruker APEX2'
_computing_data_reduction 'Bruker SAINT'
_computing_molecular_graphics 'Bruker SHELXTL'
_computing_publication_material 'Bruker SHELXTL'
_computing_structure_refinement 'SHELXL-97 (Sheldrick, 2008)'
_computing_structure_solution 'SHELXS-97 (Sheldrick, 2008)'
_diffrn_ambient_temperature 200(2)
_diffrn_measured_fraction_theta_full 0.981
_diffrn_measured_fraction_theta_max 0.981
_diffrn_measurement_device_type 'Bruker APEX-II CCD'
_diffrn_measurement_method '\f and \w scans'
_diffrn_radiation_monochromator graphite
_diffrn_radiation_source 'fine-focus sealed tube'
_diffrn_radiation_type CuK\a
_diffrn_radiation_wavelength 1.54178
_diffrn_reflns_av_R_equivalents 0.0000
_diffrn_reflns_av_sigmaI/netI 0.2129
_diffrn_reflns_limit_h_max 17
_diffrn_reflns_limit_h_min 0
_diffrn_reflns_limit_k_max 19
_diffrn_reflns_limit_k_min 0
_diffrn_reflns_limit_l_max 15
_diffrn_reflns_limit_l_min 0
_diffrn_reflns_number 1616
_diffrn_reflns_theta_full 33.48
_diffrn_reflns_theta_max 33.48
_diffrn_reflns_theta_min 2.00
_exptl_absorpt_coefficient_mu 0.897
_exptl_absorpt_correction_T_max 0.9823
_exptl_absorpt_correction_T_min 0.7745
_exptl_absorpt_correction_type multi-scan
_exptl_absorpt_process_details TWINABS
_exptl_crystal_colour green
_exptl_crystal_density_diffrn 0.587
_exptl_crystal_description 'thin plate'
_exptl_crystal_F_000 2656
_exptl_crystal_size_max 0.30
_exptl_crystal_size_mid 0.30
_exptl_crystal_size_min 0.02
_refine_diff_density_max 0.562
_refine_diff_density_min -0.297
_refine_diff_density_rms 0.127
_refine_ls_abs_structure_details 'Flack H D (1983), Acta Cryst. A39, 876-881'
_refine_ls_abs_structure_Flack -0.3(2)
_refine_ls_extinction_method none
_refine_ls_goodness_of_fit_ref 0.849
_refine_ls_hydrogen_treatment constr
_refine_ls_matrix_type full
_refine_ls_number_parameters 179
_refine_ls_number_reflns 1616
_refine_ls_number_restraints 169
_refine_ls_restrained_S_all 0.832
_refine_ls_R_factor_all 0.1010
_refine_ls_R_factor_gt 0.0856
_refine_ls_shift/su_max 0.000
_refine_ls_shift/su_mean 0.000
_refine_ls_structure_factor_coef Fsqd
_refine_ls_weighting_details 'calc w=1/[\s^2^(Fo^2^)+(0.0700P)^2^+1.0031P] where P=(Fo^2^+2Fc^2^)/3'
_refine_ls_weighting_scheme calc
_refine_ls_wR_factor_gt 0.1804
_refine_ls_wR_factor_ref 0.1841
_reflns_number_gt 854
_reflns_number_total 1616
_reflns_threshold_expression >2sigma(I)
_cod_data_source_file ic2024296_si_001_2.cif
_cod_data_source_block MOF-2
_cod_database_code 4328415

loop_
_symmetry_equiv_pos_as_xyz
'x, y, z'
'-x, -y, z'
'-x, y, -z'
'x, -y, -z'
'x+1/2, y+1/2, z'
'-x+1/2, -y+1/2, z'
'-x+1/2, y+1/2, -z'
'x+1/2, -y+1/2, -z'

loop_
_atom_site_label
_atom_site_type_symbol
_atom_site_fract_x
_atom_site_fract_y
_atom_site_fract_z
_atom_site_U_iso_or_equiv
_atom_site_adp_type
_atom_site_occupancy
_atom_site_symmetry_multiplicity
_atom_site_calc_flag
_atom_site_refinement_flags
Cu1 Cu 0.7436(2) 0.53125(13) 0.54606(16) 0.0674(16) Uani 1 1 d .
Cu2 Cu 0.53831(15) 0.7553(2) 0.54127(18) 0.0683(17) Uani 1 1 d .
C1A C 0.4034(13) 0.4906(12) 0.0322(13) 0.15(2) Uiso 0.50 1 d PGDU
C2A C 0.3708(13) 0.4505(13) 0.0418(15) 0.17(2) Uiso 0.50 1 d PGDU
C3A C 0.3714(15) 0.4275(12) 0.0975(17) 0.19(3) Uiso 0.50 1 d PGDU
C4A C 0.4047(15) 0.4446(13) 0.1436(14) 0.14(2) Uiso 0.50 1 d PGDU
C5A C 0.4373(11) 0.4846(12) 0.1341(13) 0.12(2) Uiso 0.50 1 d PGDU
C6A C 0.4366(10) 0.5076(10) 0.0784(15) 0.112(19) Uiso 0.50 1 d PGDU
C7A C 0.4680(14) 0.5489(12) 0.0674(14) 0.093(19) Uiso 0.50 1 d PDU
C8A C 0.5002(16) 0.5685(13) 0.1128(15) 0.097(19) Uiso 0.50 1 d PDU
C9A C 0.5034(16) 0.5447(13) 0.1671(13) 0.098(17) Uiso 0.50 1 d PDU
C10A C 0.4713(15) 0.5044(13) 0.1787(15) 0.09(2) Uiso 0.50 1 d PDU
C11A C 0.9391(18) 0.5165(15) 0.0274(11) 0.22(3) Uiso 0.50 1 d PGDU
C12A C 0.9050(17) 0.5556(15) 0.0362(11) 0.24(3) Uiso 0.50 1 d PGDU
C13A C 0.9020(15) 0.5772(13) 0.0927(12) 0.23(3) Uiso 0.50 1 d PGDU
C14A C 0.9331(12) 0.5596(10) 0.1404(9) 0.18(2) Uiso 0.50 1 d PGDU
C15A C 0.9671(8) 0.5204(7) 0.1315(11) 0.17(2) Uiso 0.50 1 d PGDU
C16A C 0.9701(13) 0.4989(10) 0.0750(13) 0.16(2) Uiso 0.50 1 d PGDU
C17A C 1.0074(17) 0.4624(14) 0.0628(17) 0.11(2) Uiso 0.50 1 d PDU
C18A C 1.0405(17) 0.4436(14) 0.108(2) 0.14(2) Uiso 0.50 1 d PDU
C19A C 1.0357(8) 0.4630(6) 0.1661(18) 0.094(19) Uiso 0.50 1 d PDU
C20A C 1.0000 0.5000 0.1772(13) 0.104(16) Uiso 1 2 d SDU
C21A C 0.5771(8) 0.5886(7) 0.3288(7) 0.161(15) Uiso 1 1 d GDU
C22A C 0.6179(8) 0.5650(6) 0.3605(10) 0.138(15) Uiso 1 1 d GDU
H22A H 0.6335 0.5365 0.3447 0.165 Uiso 1 1 calc R
C23A C 0.6361(7) 0.5831(7) 0.4155(10) 0.124(13) Uiso 1 1 d GDU
C24A C 0.6133(7) 0.6248(7) 0.4387(8) 0.086(12) Uiso 1 1 d GDU
H24A H 0.6257 0.6372 0.4763 0.103 Uiso 1 1 calc R
C25A C 0.5725(8) 0.6485(6) 0.4069(10) 0.098(12) Uiso 1 1 d GDU
C26A C 0.5543(7) 0.6304(7) 0.3519(9) 0.150(15) Uiso 1 1 d GDU
H26A H 0.5264 0.6465 0.3302 0.180 Uiso 1 1 calc R
C37B C 0.5462(9) 0.6910(7) 0.4337(11) 0.105(13) Uiso 1 1 d DU
C38B C 0.6766(8) 0.5537(8) 0.4475(10) 0.099(12) Uiso 1 1 d DU
C39B C 0.8207(7) 0.5461(7) 0.4433(9) 0.077(11) Uiso 1 1 d DU
C40B C 0.9497(8) 0.6811(6) 0.4474(9) 0.073(10) Uiso 1 1 d DU
C27A C 0.9072(6) 0.5998(6) 0.3213(6) 0.097(12) Uiso 1 1 d GDU
C28A C 0.8703(6) 0.5698(5) 0.3502(8) 0.066(10) Uiso 1 1 d GDU
H28A H 0.8533 0.5445 0.3285 0.079 Uiso 1 1 calc R
C29A C 0.8582(6) 0.5767(5) 0.4109(8) 0.041(9) Uiso 1 1 d GDU
C30A C 0.8830(6) 0.6137(6) 0.4427(6) 0.048(10) Uiso 1 1 d GDU
H30A H 0.8748 0.6185 0.4842 0.057 Uiso 1 1 calc R
C31A C 0.9200(6) 0.6437(5) 0.4138(8) 0.060(10) Uiso 1 1 d GDU
C32A C 0.9320(6) 0.6368(5) 0.3530(8) 0.087(11) Uiso 1 1 d GDU
H32A H 0.9573 0.6573 0.3332 0.104 Uiso 1 1 calc R
C33K C 0.5347(13) 0.5623(12) 0.2171(11) 0.163(15) Uiso 1 1 d DU
C34K C 0.5584(10) 0.5704(10) 0.2723(9) 0.172(16) Uiso 1 1 d DU
C35K C 0.9224(13) 0.5758(11) 0.2006(9) 0.162(15) Uiso 1 1 d DU
C36K C 0.9198(9) 0.5923(9) 0.2586(8) 0.151(14) Uiso 1 1 d DU
O37B O 0.5053(8) 0.7107(7) 0.4081(9) 0.087(8) Uiso 1 1 d DU
O38B O 0.5674(8) 0.7069(7) 0.4832(9) 0.077(8) Uiso 1 1 d DU
O39B O 0.6974(8) 0.5162(7) 0.4211(10) 0.112(9) Uiso 1 1 d DU
O40B O 0.6872(8) 0.5639(8) 0.5040(9) 0.095(8) Uiso 1 1 d DU
O41B O 0.8080(6) 0.5049(6) 0.4224(8) 0.057(7) Uiso 1 1 d DU
O42B O 0.8025(6) 0.5620(6) 0.4938(8) 0.050(7) Uiso 1 1 d DU
O43B O 0.9926(7) 0.6992(6) 0.4248(7) 0.046(6) Uiso 1 1 d DU
O44B O 0.9328(7) 0.6949(7) 0.5000(8) 0.066(7) Uiso 1 1 d DU
O47H O 0.6061(7) 0.7573(10) 0.6082(7) 0.111(7) Uiso 1 1 d .
O48H O 0.7417(9) 0.5828(5) 0.6203(6) 0.082(6) Uiso 1 1 d .
O45O O 0.3435(15) 0.4330(14) -0.0065(16) 0.142(17) Uiso 0.50 1 d PDU
O46O O 0.875(2) 0.572(2) -0.0110(17) 0.26(3) Uiso 0.50 1 d PDU

loop_
_atom_site_aniso_label
_atom_site_aniso_U_11
_atom_site_aniso_U_22
_atom_site_aniso_U_33
_atom_site_aniso_U_23
_atom_site_aniso_U_13
_atom_site_aniso_U_12
Cu1 0.096(3) 0.061(3) 0.046(2) -0.017(3) 0.009(5) -0.011(4)
Cu2 0.069(3) 0.063(3) 0.073(3) 0.003(5) -0.023(3) -0.003(4)

loop_
_atom_type_symbol
_atom_type_description
_atom_type_scat_dispersion_real
_atom_type_scat_dispersion_imag
_atom_type_scat_source
C C 0.0181 0.0091 'International Tables Vol C Tables 4.2.6.8 and 6.1.1.4'
Cu Cu -1.9646 0.5888 'International Tables Vol C Tables 4.2.6.8 and 6.1.1.4'
H H 0.0000 0.0000 'International Tables Vol C Tables 4.2.6.8 and 6.1.1.4'
O O 0.0492 0.0322 'International Tables Vol C Tables 4.2.6.8 and 6.1.1.4'

loop_
_geom_angle_atom_site_label_1
_geom_angle_atom_site_label_2
_geom_angle_atom_site_label_3
_geom_angle
_geom_angle_site_symmetry_1
_geom_angle_site_symmetry_3
O39B Cu1 O40B 95.1(9) 4_566 .
O39B Cu1 O41B 89.1(7) 4_566 4_566
O40B Cu1 O41B 171.1(9) . 4_566
O39B Cu1 O42B 159.8(9) 4_566 .
O40B Cu1 O42B 92.0(6) . .
O41B Cu1 O42B 81.5(8) 4_566 .
O39B Cu1 O48H 99.1(8) 4_566 .
O40B Cu1 O48H 92.1(8) . .
O41B Cu1 O48H 95.0(7) 4_566 .
O42B Cu1 O48H 99.5(7) . .
O39B Cu1 Cu1 80.6(7) 4_566 4_566
O40B Cu1 Cu1 86.5(6) . 4_566
O41B Cu1 Cu1 86.4(5) 4_566 4_566
O42B Cu1 Cu1 81.0(5) . 4_566
O48H Cu1 Cu1 178.6(6) . 4_566
O44B Cu2 O43B 85.0(8) 6_665 8_466
O44B Cu2 O37B 167.8(9) 6_665 3_656
O43B Cu2 O37B 82.9(7) 8_466 3_656
O44B Cu2 O38B 93.2(7) 6_665 .
O43B Cu2 O38B 160.2(8) 8_466 .
O37B Cu2 O38B 97.5(8) 3_656 .
O44B Cu2 O47H 91.4(8) 6_665 .
O43B Cu2 O47H 99.5(8) 8_466 .
O37B Cu2 O47H 92.4(8) 3_656 .
O38B Cu2 O47H 100.3(8) . .
O44B Cu2 Cu2 85.9(6) 6_665 3_656
O43B Cu2 Cu2 81.3(5) 8_466 3_656
O37B Cu2 Cu2 90.4(6) 3_656 3_656
O38B Cu2 Cu2 78.9(6) . 3_656
O47H Cu2 Cu2 177.1(6) . 3_656
C2A C1A C6A 120.0 . .
C2A C1A C1A 115(2) . 4_565
C6A C1A C1A 125(2) . 4_565
O45O C2A C1A 117(2) . .
O45O C2A C3A 123(2) . .
C1A C2A C3A 120.0 . .
C2A C3A C4A 120.0 . .
C5A C4A C3A 120.0 . .
C6A C5A C4A 120.0 . .
C6A C5A C10A 117(2) . .
C4A C5A C10A 123(2) . .
C6A C5A C9A 124.9(19) . 2_665
C4A C5A C9A 92(2) . 2_665
C10A C5A C9A 55(2) . 2_665
C5A C6A C1A 120.0 . .
C5A C6A C7A 122(2) . .
C1A C6A C7A 118(2) . .
C8A C7A C6A 121(2) . .
C9A C8A C7A 118(2) . .
C8A C9A C10A 121(2) . .
C8A C9A C33K 123(2) . .
C10A C9A C33K 116(2) . .
C8A C9A C10A 127(3) . 2_665
C10A C9A C10A 58(3) . 2_665
C33K C9A C10A 88(2) . 2_665
C8A C9A C5A 85(3) . 2_665
C10A C9A C5A 99(4) . 2_665
C33K C9A C5A 92(3) . 2_665
C10A C9A C5A 49(2) 2_665 2_665
C9A C10A C5A 121(2) . .
C9A C10A C10A 65(3) . 2_665
C5A C10A C10A 121(3) . 2_665
C9A C10A C9A 118(3) . 2_665
C5A C10A C9A 77(3) . 2_665
C10A C10A C9A 56(2) 2_665 2_665
C12A C11A C16A 120.0 . .
C12A C11A C11A 126(3) . 4_565
C16A C11A C11A 113(3) . 4_565
C12A C11A C17A 97(2) . 2_765
C16A C11A C17A 47.6(15) . 2_765
C11A C11A C17A 127(2) 4_565 2_765
O46O C12A C13A 121(2) . .
O46O C12A C11A 119(2) . .
C13A C12A C11A 120.0 . .
C12A C13A C14A 120.0 . .
C12A C13A C18A 89.4(19) . 2_765
C14A C13A C18A 37.5(17) . 2_765
C18A C14A C19A 82(3) 2_765 2_765
C18A C14A C15A 54(2) 2_765 .
C19A C14A C15A 40(2) 2_765 .
C18A C14A C13A 81(2) 2_765 .
C19A C14A C13A 160(2) 2_765 .
C15A C14A C13A 120.0 . .
C18A C14A C35K 147(4) 2_765 .
C19A C14A C35K 80(2) 2_765 .
C15A C14A C35K 119.3(13) . .
C13A C14A C35K 119.6(14) . .
C19A C15A C18A 85(3) 2_765 2_765
C19A C15A C14A 55(2) 2_765 .
C18A C15A C14A 43(3) 2_765 .
C19A C15A C16A 174(2) 2_765 .
C18A C15A C16A 89(3) 2_765 .
C14A C15A C16A 120.0 . .
C19A C15A C20A 69.1(16) 2_765 .
C18A C15A C20A 140(3) 2_765 .
C14A C15A C20A 124.1(15) . .
C16A C15A C20A 115.9(15) . .
C19A C15A C17A 130(3) 2_765 2_765
C18A C15A C17A 54.2(16) 2_765 2_765
C14A C15A C17A 97.1(19) . 2_765
C16A C15A C17A 45.8(19) . 2_765
C20A C15A C17A 123(2) . 2_765
C19A C15A C15A 111(2) 2_765 2_765
C18A C15A C15A 130(3) 2_765 2_765
C14A C15A C15A 161(2) . 2_765
C16A C15A C15A 72.9(8) . 2_765
C20A C15A C15A 45.6(15) . 2_765
C17A C15A C15A 82.2(19) 2_765 2_765
C17A C16A C15A 81(2) 2_765 .
C17A C16A C11A 77(2) 2_765 .
C15A C16A C11A 120.0 . .
C17A C16A C17A 108(4) 2_765 .
C15A C16A C17A 121.8(19) . .
C11A C16A C17A 118.0(19) . .
C17A C16A C16A 61(3) 2_765 2_765
C15A C16A C16A 92.0(15) . 2_765
C11A C16A C16A 122.1(16) . 2_765
C17A C16A C16A 51(3) . 2_765
C17A C16A C18A 51.1(19) 2_765 2_765
C15A C16A C18A 39.7(12) . 2_765
C11A C16A C18A 85.2(12) . 2_765
C17A C16A C18A 146(3) . 2_765
C16A C16A C18A 96(3) 2_765 2_765
C16A C17A C16A 67(3) 2_765 .
C16A C17A C18A 85(3) 2_765 .
C16A C17A C18A 121(2) . .
C16A C17A C11A 56(3) 2_765 2_765
C16A C17A C11A 111(3) . 2_765
C18A C17A C11A 91(3) . 2_765
C16A C17A C15A 53.3(19) 2_765 2_765
C16A C17A C15A 82(2) . 2_765
C18A C17A C15A 41.5(17) . 2_765
C11A C17A C15A 92(3) 2_765 2_765
C14A C18A C15A 82(4) 2_765 2_765
C14A C18A C19A 54(2) 2_765 .
C15A C18A C19A 40(3) 2_765 .
C14A C18A C17A 163(6) 2_765 .
C15A C18A C17A 84(3) 2_765 .
C19A C18A C17A 118(2) . .
C14A C18A C13A 61(3) 2_765 2_765
C15A C18A C13A 125(6) 2_765 2_765
C19A C18A C13A 115(3) . 2_765
C17A C18A C13A 120(4) . 2_765
C14A C18A C16A 119(5) 2_765 2_765
C15A C18A C16A 51(2) 2_765 2_765
C19A C18A C16A 91(2) . 2_765
C17A C18A C16A 44(2) . 2_765
C13A C18A C16A 112(5) 2_765 2_765
C15A C19A C14A 85(4) 2_765 2_765
C15A C19A C20A 73(2) 2_765 .
C14A C19A C20A 158(4) 2_765 .
C15A C19A C18A 55(3) 2_765 .
C14A C19A C18A 43(3) 2_765 .
C20A C19A C18A 121(2) . .
C15A C19A C35K 140(2) 2_765 2_765
C14A C19A C35K 57(3) 2_765 2_765
C20A C19A C35K 143(3) . 2_765
C18A C19A C35K 97(2) . 2_765
C19A C20A C19A 160(3) 2_765 .
C19A C20A C15A 123(2) 2_765 2_765
C19A C20A C15A 37(2) . 2_765
C19A C20A C15A 37.5(17) 2_765 .
C19A C20A C15A 123(2) . .
C15A C20A C15A 89(3) 2_765 .
C22A C21A C26A 120.0 . .
C22A C21A C34K 120.3(17) . .
C26A C21A C34K 119.7(17) . .
C23A C22A C21A 120.0 . .
C24A C23A C22A 120.0 . .
C24A C23A C38B 124.2(16) . .
C22A C23A C38B 115.7(16) . .
C25A C24A C23A 120.0 . .
C26A C25A C24A 120.0 . .
C26A C25A C37B 120.4(14) . .
C24A C25A C37B 119.5(14) . .
C25A C26A C21A 120.0 . .
O37B C37B O38B 123(2) . .
O37B C37B C25A 120.7(19) . .
O38B C37B C25A 116.3(19) . .
O39B C38B O40B 122(2) . .
O39B C38B C23A 119.8(19) . .
O40B C38B C23A 118.2(19) . .
O41B C39B O42B 122.8(18) . .
O41B C39B C29A 120.5(18) . .
O42B C39B C29A 116.7(17) . .
O43B C40B O44B 120.1(18) . .
O43B C40B C31A 119.5(18) . .
O44B C40B C31A 120.4(18) . .
C28A C27A C32A 120.0 . .
C28A C27A C36K 119.8(15) . .
C32A C27A C36K 120.2(15) . .
C29A C28A C27A 120.0 . .
C30A C29A C28A 120.0 . .
C30A C29A C39B 117.8(13) . .
C28A C29A C39B 122.2(13) . .
C29A C30A C31A 120.0 . .
C32A C31A C30A 120.0 . .
C32A C31A C40B 118.8(13) . .
C30A C31A C40B 121.0(13) . .
C31A C32A C27A 120.0 . .
C34K C33K C9A 166(3) . .
C33K C34K C21A 167(3) . .
C36K C35K C14A 172(3) . .
C36K C35K C19A 132(2) . 2_765
C14A C35K C19A 42.3(13) . 2_765
C35K C36K C27A 165(3) . .
C37B O37B Cu2 116.2(15) . 3_656
C37B O38B Cu2 129.4(16) . .
C38B O39B Cu1 128.7(17) . 4_566
C38B O40B Cu1 120.6(16) . .
C39B O41B Cu1 121.4(14) . 4_566
C39B O42B Cu1 126.5(14) . .
C40B O43B Cu2 127.9(14) . 8_566
C40B O44B Cu2 123.9(15) . 6_665

loop_
_geom_bond_atom_site_label_1
_geom_bond_atom_site_label_2
_geom_bond_distance
_geom_bond_site_symmetry_2
Cu1 O39B 1.89(2) 4_566
Cu1 O40B 1.90(2) .
Cu1 O41B 1.997(17) 4_566
Cu1 O42B 2.037(17) .
Cu1 O48H 2.185(15) .
Cu1 Cu1 2.684(7) 4_566
Cu2 O44B 1.809(19) 6_665
Cu2 O43B 1.853(18) 8_466
Cu2 O37B 1.99(2) 3_656
Cu2 O38B 1.996(19) .
Cu2 O47H 2.227(17) .
Cu2 Cu2 2.619(7) 3_656
C1A C2A 1.3900 .
C1A C6A 1.3900 .
C1A C1A 1.52(6) 4_565
C2A O45O 1.352(17) .
C2A C3A 1.3900 .
C3A C4A 1.3900 .
C4A C5A 1.3900 .
C5A C6A 1.3900 .
C5A C10A 1.405(18) .
C5A C9A 1.82(5) 2_665
C6A C7A 1.407(18) .
C7A C8A 1.390(18) .
C8A C9A 1.374(18) .
C9A C10A 1.399(18) .
C9A C33K 1.433(15) .
C9A C10A 1.53(6) 2_665
C9A C5A 1.82(7) 2_665
C10A C10A 1.43(8) 2_665
C10A C9A 1.53(6) 2_665
C11A C12A 1.3900 .
C11A C16A 1.3900 .
C11A C11A 1.52(4) 4_565
C11A C17A 1.64(6) 2_765
C12A O46O 1.355(17) .
C12A C13A 1.3900 .
C13A C14A 1.3900 .
C13A C18A 1.56(4) 2_765
C14A C18A 0.96(5) 2_765
C14A C19A 1.14(3) 2_765
C14A C15A 1.3900 .
C14A C35K 1.431(13) .
C15A C19A 0.90(4) 2_765
C15A C18A 1.14(4) 2_765
C15A C16A 1.3900 .
C15A C20A 1.412(17) .
C15A C17A 1.71(4) 2_765
C15A C15A 1.97(4) 2_765
C16A C17A 1.24(5) 2_765
C16A C17A 1.394(18) .
C16A C16A 1.46(6) 2_765
C16A C18A 1.79(5) 2_765
C17A C16A 1.24(6) 2_765
C17A C18A 1.397(19) .
C17A C11A 1.64(6) 2_765
C17A C15A 1.71(5) 2_765
C18A C14A 0.96(7) 2_765
C18A C15A 1.14(4) 2_765
C18A C19A 1.391(19) .
C18A C13A 1.56(6) 2_765
C18A C16A 1.79(6) 2_765
C19A C15A 0.90(5) 2_765
C19A C14A 1.14(3) 2_765
C19A C20A 1.376(18) .
C19A C35K 1.68(4) 2_765
C20A C19A 1.376(18) 2_765
C20A C15A 1.41(3) 2_765
C21A C22A 1.3900 .
C21A C26A 1.3900 .
C21A C34K 1.424(14) .
C22A C23A 1.3900 .
C23A C24A 1.3900 .
C23A C38B 1.470(17) .
C24A C25A 1.3900 .
C25A C26A 1.3900 .
C25A C37B 1.476(15) .
C37B O37B 1.275(16) .
C37B O38B 1.291(16) .
C38B O39B 1.304(16) .
C38B O40B 1.308(17) .
C39B O41B 1.281(16) .
C39B O42B 1.282(16) .
C39B C29A 1.445(15) .
C40B O43B 1.268(16) .
C40B O44B 1.293(16) .
C40B C31A 1.475(15) .
C27A C28A 1.3900 .
C27A C32A 1.3900 .
C27A C36K 1.436(14) .
C28A C29A 1.3900 .
C29A C30A 1.3900 .
C30A C31A 1.3900 .
C31A C32A 1.3900 .
C33K C34K 1.372(14) .
C35K C36K 1.365(14) .
C35K C19A 1.68(4) 2_765
O37B Cu2 1.99(2) 3_656
O39B Cu1 1.89(2) 4_566
O41B Cu1 1.997(17) 4_566
O43B Cu2 1.853(18) 8_566
O44B Cu2 1.809(19) 6_665
